data_7229656
loop_
_publ_author_name
'Sun, Jinlong'
'Wang, Fuzhou'
'Li, Weimin'
'Chen, Min'

_publ_section_title
;
 Ligand steric effects on \a-diimine nickel catalyzed ethylene and
 1-hexene polymerization
;
_journal_issue 87
_journal_name_full 'RSC Advances'
_journal_page_first 55051
_journal_paper_doi 10.1039/C7RA11783C
_journal_volume 7
_journal_year 2017
_chemical_formula_sum 'C49 H49 Br2 N2 Ni'
_chemical_formula_weight 884.43
_chemical_name_systematic '(i-PrN?N)NiBr2 '
_space_group_IT_number 14
_symmetry_cell_setting monoclinic
_symmetry_space_group_name_Hall '-P 2ybc'
_symmetry_space_group_name_H-M 'P 1 21/c 1'
_atom_sites_solution_hydrogens geom
_atom_sites_solution_primary direct
_atom_sites_solution_secondary difmap
_audit_creation_method SHELXL-97
_audit_update_record
;
2017-09-23 deposited with the CCDC.
2017-11-28 downloaded from the CCDC.
;
_cell_angle_alpha 90.00
_cell_angle_beta 115.936(4)
_cell_angle_gamma 90.00
_cell_formula_units_Z 8
_cell_length_a 25.465(2)
_cell_length_b 17.0368(17)
_cell_length_c 22.342(2)
_cell_measurement_reflns_used 7437
_cell_measurement_temperature 298(2)
_cell_measurement_theta_max 23.936
_cell_measurement_theta_min 2.396
_cell_volume 8716.7(14)
_computing_cell_refinement 'Bruker SMART'
_computing_data_collection 'Bruker SMART'
_computing_data_reduction 'Bruker SAINT'
_computing_molecular_graphics 'Bruker SHELXTL'
_computing_publication_material 'Bruker SHELXTL'
_computing_structure_refinement 'SHELXL-97 (Sheldrick, 1997)'
_computing_structure_solution 'SHELXS-97 (Sheldrick, 1990)'
_diffrn_ambient_temperature 298(2)
_diffrn_measured_fraction_theta_full 0.998
_diffrn_measured_fraction_theta_max 0.998
_diffrn_measurement_device_type 'CCD area detector'
_diffrn_measurement_method 'phi and omega scans'
_diffrn_radiation_monochromator graphite
_diffrn_radiation_source 'fine-focus sealed tube'
_diffrn_radiation_type MoK\a
_diffrn_radiation_wavelength 0.71073
_diffrn_reflns_av_R_equivalents 0.0000
_diffrn_reflns_av_sigmaI/netI 0.1317
_diffrn_reflns_limit_h_max 30
_diffrn_reflns_limit_h_min -30
_diffrn_reflns_limit_k_max 20
_diffrn_reflns_limit_k_min -20
_diffrn_reflns_limit_l_max 26
_diffrn_reflns_limit_l_min -26
_diffrn_reflns_number 15356
_diffrn_reflns_theta_full 25.02
_diffrn_reflns_theta_max 25.02
_diffrn_reflns_theta_min 2.35
_exptl_absorpt_coefficient_mu 2.313
_exptl_absorpt_correction_T_max 0.7688
_exptl_absorpt_correction_T_min 0.5846
_exptl_absorpt_correction_type multi-scan
_exptl_absorpt_process_details sadabs
_exptl_crystal_colour colourless
_exptl_crystal_density_diffrn 1.348
_exptl_crystal_density_method 'not measured'
_exptl_crystal_description block
_exptl_crystal_F_000 3640
_exptl_crystal_size_max 0.26
_exptl_crystal_size_mid 0.15
_exptl_crystal_size_min 0.12
_refine_diff_density_max 2.867
_refine_diff_density_min -3.643
_refine_diff_density_rms 0.272
_refine_ls_extinction_method none
_refine_ls_goodness_of_fit_ref 1.132
_refine_ls_hydrogen_treatment mixed
_refine_ls_matrix_type full
_refine_ls_number_parameters 988
_refine_ls_number_reflns 15356
_refine_ls_number_restraints 0
_refine_ls_restrained_S_all 1.132
_refine_ls_R_factor_all 0.1844
_refine_ls_R_factor_gt 0.1324
_refine_ls_shift/su_max 0.001
_refine_ls_shift/su_mean 0.000
_refine_ls_structure_factor_coef Fsqd
_refine_ls_weighting_details 'calc w=1/[\s^2^(Fo^2^)+(0.2000P)^2^+0.0000P] where P=(Fo^2^+2Fc^2^)/3'
_refine_ls_weighting_scheme calc
_refine_ls_wR_factor_gt 0.3405
_refine_ls_wR_factor_ref 0.3770
_reflns_number_gt 7209
_reflns_number_total 15356
_reflns_threshold_expression >2sigma(I)
_cod_data_source_file c7ra11783c2.cif
_cod_data_source_block 170907g
_cod_depositor_comments
;
The following automatic conversions were performed:

'_symmetry_cell_setting' value 'Monoclinic' changed to 'monoclinic'
according to
/home/data/users/saulius/crontab/automatic-downloads/rss-feeds/RSC/lib/dictionaries/cif_core.dic
dictionary named 'cif_core.dic' version 2.4.2 from 2011-04-26.

Automatic conversion script
Id: cif_fix_values 4973 2017-02-22 13:04:09Z antanas 
;
_cod_original_cell_volume 8716.6(14)
_cod_original_sg_symbol_H-M P2(1)/c
_cod_database_code 7229656

loop_
_symmetry_equiv_pos_as_xyz
'x, y, z'
'-x, y+1/2, -z+1/2'
'-x, -y, -z'
'x, -y-1/2, z-1/2'

loop_
_atom_site_label
_atom_site_type_symbol
_atom_site_fract_x
_atom_site_fract_y
_atom_site_fract_z
_atom_site_U_iso_or_equiv
_atom_site_adp_type
_atom_site_occupancy
_atom_site_symmetry_multiplicity
_atom_site_calc_flag
_atom_site_refinement_flags
Ni1 Ni 0.50918(11) 0.21708(13) 0.25702(11) 0.0387(7) Uani 1 1 d .
Ni2 Ni 0.00781(11) 0.28255(11) 0.25082(10) 0.0338(6) Uani 1 1 d .
Br1 Br 0.41958(10) 0.27894(14) 0.19734(12) 0.0618(8) Uani 1 1 d .
Br2 Br 0.59166(10) 0.29740(13) 0.30182(12) 0.0612(7) Uani 1 1 d .
Br3 Br 0.09079(10) 0.20373(12) 0.28886(12) 0.0593(7) Uani 1 1 d .
Br4 Br -0.08195(10) 0.21919(12) 0.21996(12) 0.0546(7) Uani 1 1 d .
N1 N 0.5092(6) 0.1370(7) 0.3235(7) 0.033(3) Uani 1 1 d .
N2 N 0.5134(7) 0.1174(8) 0.2098(7) 0.039(4) Uani 1 1 d .
N3 N 0.0068(6) 0.3641(7) 0.1851(6) 0.031(3) Uani 1 1 d .
N4 N 0.0095(7) 0.3808(7) 0.3021(7) 0.038(4) Uani 1 1 d .
C1 C 0.5045(9) -0.0077(12) 0.3374(10) 0.049(5) Uani 1 1 d .
H1A H 0.5032 0.0049 0.3785 0.073 Uiso 1 1 calc R
H1B H 0.5382 -0.0396 0.3462 0.073 Uiso 1 1 calc R
H1C H 0.4699 -0.0360 0.3092 0.073 Uiso 1 1 calc R
C2 C 0.5082(8) 0.0675(10) 0.3028(9) 0.036(4) Uani 1 1 d .
C3 C 0.5127(9) 0.0590(11) 0.2368(9) 0.043(5) Uani 1 1 d .
C4 C 0.5153(10) -0.0263(10) 0.2143(11) 0.058(6) Uani 1 1 d .
H4A H 0.4912 -0.0308 0.1673 0.087 Uiso 1 1 calc R
H4B H 0.5014 -0.0616 0.2377 0.087 Uiso 1 1 calc R
H4C H 0.5549 -0.0393 0.2239 0.087 Uiso 1 1 calc R
C5 C 0.5060(7) 0.1496(9) 0.3852(8) 0.027(4) Uani 1 1 d .
C6 C 0.4510(8) 0.1603(9) 0.3865(8) 0.037(4) Uani 1 1 d .
C7 C 0.4519(8) 0.1696(9) 0.4508(8) 0.037(4) Uani 1 1 d .
H7 H 0.4168 0.1754 0.4536 0.044 Uiso 1 1 calc R
C8 C 0.5049(7) 0.1704(8) 0.5102(8) 0.030(4) Uani 1 1 d .
C9 C 0.5572(8) 0.1651(9) 0.5055(8) 0.040(4) Uani 1 1 d .
H9 H 0.5919 0.1694 0.5441 0.048 Uiso 1 1 calc R
C10 C 0.5597(8) 0.1531(9) 0.4426(8) 0.033(4) Uani 1 1 d .
C11 C 0.5032(9) 0.1786(10) 0.5768(9) 0.049(5) Uani 1 1 d .
H11A H 0.5413 0.1686 0.6119 0.073 Uiso 1 1 calc R
H11B H 0.4759 0.1415 0.5795 0.073 Uiso 1 1 calc R
H11C H 0.4913 0.2309 0.5812 0.073 Uiso 1 1 calc R
C12 C 0.3967(8) 0.1596(10) 0.3263(9) 0.037(4) Uani 1 1 d .
H12 H 0.4059 0.1820 0.2916 0.044 Uiso 1 1 calc R
C13 C 0.3706(8) 0.0781(10) 0.3008(9) 0.039(4) Uani 1 1 d .
C14 C 0.3656(9) 0.0249(11) 0.3450(11) 0.056(6) Uani 1 1 d .
H14 H 0.3779 0.0369 0.3897 0.067 Uiso 1 1 calc R
C15 C 0.3401(10) -0.0498(13) 0.3176(12) 0.064(6) Uani 1 1 d .
H15 H 0.3387 -0.0872 0.3472 0.077 Uiso 1 1 calc R
C16 C 0.3211(10) -0.0677(13) 0.2617(12) 0.062(6) Uani 1 1 d .
H16 H 0.2997 -0.1138 0.2469 0.075 Uiso 1 1 calc R
C17 C 0.3312(9) -0.0175(12) 0.2156(11) 0.062(6) Uani 1 1 d .
H17 H 0.3221 -0.0344 0.1726 0.074 Uiso 1 1 calc R
C18 C 0.3540(9) 0.0541(11) 0.2361(9) 0.048(5) Uani 1 1 d .
H18 H 0.3587 0.0880 0.2062 0.058 Uiso 1 1 calc R
C19 C 0.3531(10) 0.2160(12) 0.3332(11) 0.052(6) Uani 1 1 d .
C20 C 0.2985(9) 0.1909(13) 0.3352(10) 0.056(6) Uani 1 1 d .
H20 H 0.2868 0.1387 0.3305 0.067 Uiso 1 1 calc R
C21 C 0.2660(13) 0.2506(14) 0.3445(14) 0.077(9) Uani 1 1 d .
H21 H 0.2316 0.2406 0.3481 0.092 Uiso 1 1 calc R
C22 C 0.2898(12) 0.3341(14) 0.3487(11) 0.072(7) Uani 1 1 d .
H22 H 0.2649 0.3737 0.3495 0.086 Uiso 1 1 calc R
C23 C 0.3340(13) 0.3561(15) 0.3510(12) 0.076(7) Uani 1 1 d .
C24 C 0.3655(11) 0.2988(13) 0.3406(11) 0.060(7) Uani 1 1 d .
H24 H 0.3994 0.3146 0.3378 0.072 Uiso 1 1 calc R
C25 C 0.6206(8) 0.1520(9) 0.4433(9) 0.037(4) Uani 1 1 d .
H25 H 0.6153 0.1770 0.4016 0.044 Uiso 1 1 calc R
C26 C 0.6386(8) 0.0658(11) 0.4384(9) 0.041(4) Uani 1 1 d .
C27 C 0.6333(8) 0.0088(11) 0.4824(9) 0.046(5) Uani 1 1 d .
H27 H 0.6175 0.0210 0.5117 0.055 Uiso 1 1 calc R
C28 C 0.6549(9) -0.0723(12) 0.4783(11) 0.055(5) Uani 1 1 d .
H28 H 0.6522 -0.1116 0.5057 0.066 Uiso 1 1 calc R
C29 C 0.6764(10) -0.0882(11) 0.4392(11) 0.058(6) Uani 1 1 d .
H29 H 0.6896 -0.1389 0.4384 0.070 Uiso 1 1 calc R
C30 C 0.6815(9) -0.0282(11) 0.3940(11) 0.061(6) Uani 1 1 d .
H30 H 0.6968 -0.0412 0.3644 0.074 Uiso 1 1 calc R
C31 C 0.6630(9) 0.0476(11) 0.3966(10) 0.050(5) Uani 1 1 d .
H31 H 0.6672 0.0863 0.3697 0.060 Uiso 1 1 calc R
C32 C 0.6638(9) 0.2017(10) 0.4968(10) 0.037(5) Uani 1 1 d .
C33 C 0.6602(10) 0.2799(11) 0.4888(10) 0.045(5) Uani 1 1 d .
H33 H 0.6302 0.3013 0.4510 0.054 Uiso 1 1 calc R
C34 C 0.7022(10) 0.3312(12) 0.5380(12) 0.059(6) Uani 1 1 d .
H34 H 0.6980 0.3855 0.5353 0.071 Uiso 1 1 calc R
C35 C 0.7494(10) 0.2947(11) 0.5899(11) 0.054(6) Uani 1 1 d .
H35 H 0.7787 0.3248 0.6220 0.065 Uiso 1 1 calc R
C36 C 0.7523(10) 0.2137(11) 0.5933(11) 0.054(6) Uani 1 1 d .
H36 H 0.7841 0.1897 0.6274 0.064 Uiso 1 1 calc R
C37 C 0.7100(9) 0.1689(11) 0.5482(10) 0.048(5) Uani 1 1 d .
H37 H 0.7125 0.1146 0.5524 0.057 Uiso 1 1 calc R
C38 C 0.5154(10) 0.1172(10) 0.1448(10) 0.047(5) Uani 1 1 d .
C39 C 0.4639(9) 0.1114(11) 0.0876(10) 0.051(5) Uani 1 1 d .
C40 C 0.4714(11) 0.1058(12) 0.0273(11) 0.069(6) Uani 1 1 d .
H40 H 0.4393 0.0940 -0.0126 0.082 Uiso 1 1 calc R
C41 C 0.5263(11) 0.1178(12) 0.0276(12) 0.069(6) Uani 1 1 d .
H41 H 0.5294 0.1196 -0.0123 0.083 Uiso 1 1 calc R
C42 C 0.5748(11) 0.1268(11) 0.0865(10) 0.058(6) Uani 1 1 d .
H42 H 0.6107 0.1311 0.0854 0.070 Uiso 1 1 calc R
C43 C 0.5737(10) 0.1299(11) 0.1480(10) 0.050(5) Uani 1 1 d .
C44 C 0.4018(11) 0.1052(12) 0.0829(11) 0.066(6) Uani 1 1 d .
H44 H 0.4053 0.1122 0.1280 0.079 Uiso 1 1 calc R
C45 C 0.3742(13) 0.0244(15) 0.0589(14) 0.120(12) Uani 1 1 d .
H45A H 0.3345 0.0249 0.0529 0.180 Uiso 1 1 calc R
H45B H 0.3959 -0.0146 0.0913 0.180 Uiso 1 1 calc R
H45C H 0.3750 0.0122 0.0173 0.180 Uiso 1 1 calc R
C46 C 0.3642(13) 0.1731(15) 0.0407(12) 0.103(10) Uani 1 1 d .
H46A H 0.3890 0.2140 0.0382 0.154 Uiso 1 1 calc R
H46B H 0.3404 0.1932 0.0608 0.154 Uiso 1 1 calc R
H46C H 0.3395 0.1544 -0.0033 0.154 Uiso 1 1 calc R
C47 C 0.6270(10) 0.1358(11) 0.2065(11) 0.053(5) Uani 1 1 d .
H47 H 0.6186 0.1424 0.2450 0.064 Uiso 1 1 calc R
C48 C 0.6659(12) 0.2020(14) 0.2050(12) 0.081(8) Uani 1 1 d .
H48A H 0.6754 0.1945 0.1683 0.121 Uiso 1 1 calc R
H48B H 0.7011 0.2024 0.2459 0.121 Uiso 1 1 calc R
H48C H 0.6459 0.2511 0.2000 0.121 Uiso 1 1 calc R
C49 C 0.6639(12) 0.0625(15) 0.2161(14) 0.090(9) Uani 1 1 d .
H49A H 0.6478 0.0202 0.2312 0.135 Uiso 1 1 calc R
H49B H 0.7032 0.0727 0.2486 0.135 Uiso 1 1 calc R
H49C H 0.6641 0.0484 0.1746 0.135 Uiso 1 1 calc R
C50 C 0.0011(8) 0.5080(10) 0.1625(8) 0.033(4) Uani 1 1 d .
H50A H 0.0164 0.4963 0.1311 0.050 Uiso 1 1 calc R
H50B H 0.0229 0.5503 0.1908 0.050 Uiso 1 1 calc R
H50C H -0.0392 0.5229 0.1390 0.050 Uiso 1 1 calc R
C51 C 0.0061(8) 0.4367(9) 0.2040(9) 0.033(4) Uani 1 1 d .
C52 C 0.0085(8) 0.4455(9) 0.2700(8) 0.033(4) Uani 1 1 d .
C53 C 0.0121(10) 0.5274(9) 0.3011(10) 0.053(6) Uani 1 1 d .
H53A H 0.0281 0.5225 0.3486 0.079 Uiso 1 1 calc R
H53B H -0.0264 0.5497 0.2843 0.079 Uiso 1 1 calc R
H53C H 0.0367 0.5608 0.2897 0.079 Uiso 1 1 calc R
C54 C 0.0055(7) 0.3478(9) 0.1180(8) 0.028(4) Uani 1 1 d .
C55 C 0.0577(7) 0.3426(9) 0.1137(8) 0.032(4) Uani 1 1 d .
C56 C 0.0579(7) 0.3335(8) 0.0529(8) 0.029(4) Uani 1 1 d .
H56 H 0.0931 0.3296 0.0499 0.035 Uiso 1 1 calc R
C57 C 0.0036(7) 0.3301(7) -0.0063(8) 0.027(3) Uani 1 1 d .
C58 C -0.0448(8) 0.3314(9) 0.0045(9) 0.040(4) Uani 1 1 d .
H58 H -0.0802 0.3271 -0.0332 0.048 Uiso 1 1 calc R
C59 C -0.0484(7) 0.3382(9) 0.0628(8) 0.030(4) Uani 1 1 d .
C60 C 0.0028(8) 0.3197(9) -0.0717(8) 0.034(4) Uani 1 1 d .
H60A H -0.0039 0.2654 -0.0844 0.051 Uiso 1 1 calc R
H60B H 0.0396 0.3359 -0.0698 0.051 Uiso 1 1 calc R
H60C H -0.0279 0.3510 -0.1040 0.051 Uiso 1 1 calc R
C61 C 0.1162(7) 0.3484(9) 0.1759(8) 0.030(4) Uani 1 1 d .
H61 H 0.1106 0.3250 0.2127 0.035 Uiso 1 1 calc R
C62 C 0.1364(8) 0.4311(10) 0.1957(9) 0.036(4) Uani 1 1 d .
C63 C 0.1354(8) 0.4918(10) 0.1499(9) 0.041(4) Uani 1 1 d .
H63 H 0.1205 0.4812 0.1046 0.049 Uiso 1 1 calc R
C64 C 0.1562(8) 0.5638(10) 0.1733(10) 0.046(5) Uani 1 1 d .
H64 H 0.1591 0.5999 0.1436 0.055 Uiso 1 1 calc R
C65 C 0.1732(9) 0.5872(10) 0.2370(10) 0.048(5) Uani 1 1 d .
H65 H 0.1857 0.6382 0.2506 0.058 Uiso 1 1 calc R
C66 C 0.1713(10) 0.5345(11) 0.2787(11) 0.057(6) Uani 1 1 d .
H66 H 0.1814 0.5508 0.3220 0.069 Uiso 1 1 calc R
C67 C 0.1552(8) 0.4552(10) 0.2636(9) 0.040(5) Uani 1 1 d .
H67 H 0.1568 0.4200 0.2962 0.048 Uiso 1 1 calc R
C68 C 0.1635(8) 0.3009(10) 0.1682(9) 0.034(4) Uani 1 1 d .
C69 C 0.2137(8) 0.3293(11) 0.1674(10) 0.045(5) Uani 1 1 d .
H69 H 0.2232 0.3822 0.1746 0.054 Uiso 1 1 calc R
C70 C 0.2531(9) 0.2726(13) 0.1544(11) 0.053(5) Uani 1 1 d .
H70 H 0.2860 0.2922 0.1515 0.064 Uiso 1 1 calc R
C71 C 0.2434(10) 0.2001(13) 0.1473(12) 0.054(6) Uani 1 1 d .
C72 C 0.2013(11) 0.1750(13) 0.1511(11) 0.059(6) Uani 1 1 d .
H72 H 0.1967 0.1209 0.1467 0.070 Uiso 1 1 calc R
C73 C 0.1564(9) 0.2157(11) 0.1613(10) 0.047(5) Uani 1 1 d .
H73 H 0.1251 0.1897 0.1634 0.056 Uiso 1 1 calc R
C74 C -0.1053(7) 0.3392(9) 0.0707(9) 0.036(4) Uani 1 1 d .
H74 H -0.0964 0.3171 0.1146 0.043 Uiso 1 1 calc R
C75 C -0.1298(8) 0.4197(10) 0.0687(9) 0.039(4) Uani 1 1 d .
C76 C -0.1436(9) 0.4399(11) 0.1192(10) 0.051(5) Uani 1 1 d .
H76 H -0.1357 0.4049 0.1540 0.061 Uiso 1 1 calc R
C77 C -0.1714(9) 0.5179(11) 0.1198(10) 0.054(5) Uani 1 1 d .
H77 H -0.1865 0.5293 0.1500 0.065 Uiso 1 1 calc R
C78 C -0.1731(10) 0.5710(11) 0.0729(11) 0.054(6) Uani 1 1 d .
H78 H -0.1835 0.6225 0.0763 0.064 Uiso 1 1 calc R
C79 C -0.1595(10) 0.5510(11) 0.0184(11) 0.056(6) Uani 1 1 d .
H79 H -0.1672 0.5848 -0.0171 0.067 Uiso 1 1 calc R
C80 C -0.1339(8) 0.4771(11) 0.0231(10) 0.050(5) Uani 1 1 d .
H80 H -0.1185 0.4658 -0.0068 0.060 Uiso 1 1 calc R
C81 C -0.1501(9) 0.2816(11) 0.0172(10) 0.042(5) Uani 1 1 d .
C82 C -0.1372(10) 0.2027(12) 0.0252(12) 0.053(6) Uani 1 1 d .
H82 H -0.1042 0.1831 0.0608 0.064 Uiso 1 1 calc R
C83 C -0.1777(10) 0.1536(14) -0.0245(11) 0.069(6) Uani 1 1 d .
H83 H -0.1707 0.0999 -0.0226 0.083 Uiso 1 1 calc R
C84 C -0.2291(9) 0.1844(13) -0.0775(11) 0.063(6) Uani 1 1 d .
H84 H -0.2547 0.1509 -0.1100 0.075 Uiso 1 1 calc R
C85 C -0.2400(11) 0.2578(16) -0.0804(14) 0.070(8) Uani 1 1 d .
H85 H -0.2744 0.2771 -0.1141 0.083 Uiso 1 1 calc R
C86 C -0.1994(9) 0.3116(13) -0.0315(11) 0.055(6) Uani 1 1 d .
H86 H -0.2071 0.3651 -0.0337 0.066 Uiso 1 1 calc R
C87 C 0.0103(9) 0.3825(10) 0.3704(9) 0.045(5) Uani 1 1 d .
C88 C 0.0675(9) 0.3770(11) 0.4242(9) 0.048(5) Uani 1 1 d .
C89 C 0.0680(11) 0.3767(11) 0.4849(11) 0.065(6) Uani 1 1 d .
H89 H 0.1042 0.3760 0.5218 0.078 Uiso 1 1 calc R
C90 C 0.0186(11) 0.3774(12) 0.4968(12) 0.070(7) Uani 1 1 d .
H90 H 0.0208 0.3704 0.5391 0.084 Uiso 1 1 calc R
C91 C -0.0356(11) 0.3896(12) 0.4396(11) 0.070(7) Uani 1 1 d .
H91 H -0.0697 0.3976 0.4443 0.084 Uiso 1 1 calc R
C92 C -0.0369(9) 0.3894(11) 0.3766(9) 0.045(5) Uani 1 1 d .
C93 C 0.1201(10) 0.3742(11) 0.4162(10) 0.061(6) Uani 1 1 d .
H93 H 0.1075 0.3623 0.3690 0.073 Uiso 1 1 calc R
C94 C 0.1608(12) 0.2986(13) 0.4566(11) 0.080(8) Uani 1 1 d .
H94A H 0.1838 0.3126 0.5024 0.119 Uiso 1 1 calc R
H94B H 0.1862 0.2843 0.4368 0.119 Uiso 1 1 calc R
H94C H 0.1361 0.2550 0.4541 0.119 Uiso 1 1 calc R
C95 C 0.1621(12) 0.4452(12) 0.4308(13) 0.082(9) Uani 1 1 d .
H95A H 0.1440 0.4849 0.3975 0.123 Uiso 1 1 calc R
H95B H 0.1977 0.4284 0.4299 0.123 Uiso 1 1 calc R
H95C H 0.1704 0.4663 0.4739 0.123 Uiso 1 1 calc R
C96 C -0.0978(10) 0.4007(12) 0.3184(10) 0.059(6) Uani 1 1 d .
H96 H -0.0927 0.3953 0.2776 0.071 Uiso 1 1 calc R
C97 C -0.1261(12) 0.4800(15) 0.3141(13) 0.094(9) Uani 1 1 d .
H97A H -0.1162 0.4991 0.3582 0.141 Uiso 1 1 calc R
H97B H -0.1677 0.4750 0.2901 0.141 Uiso 1 1 calc R
H97C H -0.1123 0.5163 0.2914 0.141 Uiso 1 1 calc R
C98 C -0.1384(11) 0.3340(15) 0.3173(12) 0.084(8) Uani 1 1 d .
H98A H -0.1157 0.2881 0.3374 0.126 Uiso 1 1 calc R
H98B H -0.1652 0.3226 0.2721 0.126 Uiso 1 1 calc R
H98C H -0.1598 0.3495 0.3417 0.126 Uiso 1 1 calc R

loop_
_atom_site_aniso_label
_atom_site_aniso_U_11
_atom_site_aniso_U_22
_atom_site_aniso_U_33
_atom_site_aniso_U_23
_atom_site_aniso_U_13
_atom_site_aniso_U_12
Ni1 0.0480(18) 0.0325(12) 0.0406(16) 0.0014(10) 0.0239(13) -0.0003(11)
Ni2 0.0510(17) 0.0124(9) 0.0391(15) 0.0023(9) 0.0206(12) 0.0017(10)
Br1 0.0532(17) 0.0595(15) 0.0660(17) 0.0145(12) 0.0198(12) 0.0046(12)
Br2 0.0525(16) 0.0540(15) 0.0691(17) 0.0035(10) 0.0191(12) -0.0094(11)
Br3 0.0463(15) 0.0470(13) 0.0729(17) 0.0171(10) 0.0152(12) 0.0090(10)
Br4 0.0429(14) 0.0476(12) 0.0718(16) 0.0150(11) 0.0238(11) -0.0024(10)
N1 0.030(8) 0.032(7) 0.039(9) -0.001(6) 0.017(7) 0.002(6)
N2 0.049(10) 0.028(8) 0.047(9) -0.002(7) 0.026(8) -0.005(7)
N3 0.031(9) 0.029(7) 0.034(8) -0.001(6) 0.014(7) -0.004(6)
N4 0.053(10) 0.024(7) 0.040(9) 0.005(6) 0.023(8) 0.003(7)
C1 0.051(13) 0.046(12) 0.052(13) 0.008(10) 0.025(10) 0.009(10)
C2 0.036(11) 0.035(10) 0.043(11) 0.002(8) 0.022(9) 0.004(8)
C3 0.053(13) 0.039(11) 0.040(11) 0.000(8) 0.024(10) 0.002(9)
C4 0.082(17) 0.037(11) 0.056(14) -0.010(9) 0.032(13) 0.001(10)
C5 0.028(10) 0.033(9) 0.034(10) -0.002(7) 0.026(8) 0.005(7)
C6 0.035(11) 0.039(10) 0.038(11) 0.000(8) 0.016(9) 0.005(8)
C7 0.033(11) 0.045(10) 0.039(10) -0.003(8) 0.022(9) 0.003(8)
C8 0.032(10) 0.033(8) 0.030(9) 0.002(8) 0.017(8) 0.002(7)
C9 0.038(11) 0.039(9) 0.039(11) -0.004(8) 0.013(9) 0.002(8)
C10 0.029(10) 0.035(9) 0.040(10) 0.000(8) 0.022(9) 0.005(8)
C11 0.053(14) 0.040(11) 0.044(12) 0.007(9) 0.012(10) -0.011(9)
C12 0.030(10) 0.044(10) 0.038(10) 0.004(8) 0.017(9) 0.007(8)
C13 0.033(11) 0.045(11) 0.041(11) 0.005(8) 0.017(9) 0.007(8)
C14 0.042(13) 0.056(14) 0.057(14) -0.001(10) 0.009(11) -0.003(10)
C15 0.057(16) 0.060(15) 0.058(15) 0.002(11) 0.009(13) -0.010(12)
C16 0.047(15) 0.059(13) 0.065(16) -0.003(12) 0.010(13) -0.002(11)
C17 0.054(15) 0.062(14) 0.053(13) -0.007(11) 0.009(12) 0.009(11)
C18 0.045(13) 0.047(11) 0.048(13) 0.002(9) 0.015(10) 0.005(9)
C19 0.044(14) 0.057(15) 0.046(13) 0.001(11) 0.012(11) 0.005(11)
C20 0.038(13) 0.064(13) 0.056(13) -0.008(11) 0.012(11) 0.014(11)
C21 0.058(19) 0.090(19) 0.06(2) 0.004(12) 0.009(16) 0.006(13)
C22 0.053(17) 0.075(17) 0.061(15) 0.001(12) 0.001(13) 0.022(14)
C23 0.062(18) 0.083(17) 0.064(16) -0.006(13) 0.009(14) 0.010(15)
C24 0.058(16) 0.061(14) 0.047(14) 0.007(11) 0.009(12) 0.015(12)
C25 0.037(11) 0.035(9) 0.041(11) 0.001(8) 0.021(9) -0.001(8)
C26 0.039(12) 0.040(10) 0.046(11) -0.003(8) 0.022(10) 0.005(8)
C27 0.046(13) 0.044(11) 0.049(12) -0.003(9) 0.022(10) 0.005(9)
C28 0.054(14) 0.046(12) 0.057(13) -0.002(10) 0.016(12) 0.003(10)
C29 0.055(15) 0.042(11) 0.064(15) -0.005(10) 0.014(12) 0.009(10)
C30 0.054(14) 0.055(13) 0.067(15) -0.015(10) 0.020(12) 0.004(10)
C31 0.050(13) 0.045(12) 0.051(12) -0.006(9) 0.018(10) 0.003(9)
C32 0.037(12) 0.037(10) 0.047(12) -0.009(9) 0.026(10) -0.003(9)
C33 0.043(13) 0.041(12) 0.050(13) -0.002(10) 0.019(11) 0.004(10)
C34 0.056(15) 0.045(12) 0.063(15) -0.007(11) 0.016(12) -0.006(11)
C35 0.045(14) 0.058(13) 0.052(13) -0.011(10) 0.015(11) -0.013(11)
C36 0.048(14) 0.049(12) 0.052(13) -0.002(10) 0.011(11) 0.004(11)
C37 0.047(14) 0.043(11) 0.049(13) -0.004(10) 0.018(11) 0.004(10)
C38 0.058(14) 0.038(10) 0.050(13) -0.006(9) 0.028(11) -0.004(9)
C39 0.061(15) 0.041(11) 0.048(13) -0.005(9) 0.020(12) -0.005(10)
C40 0.076(18) 0.062(14) 0.058(15) -0.006(11) 0.019(13) -0.004(13)
C41 0.076(18) 0.067(14) 0.061(16) -0.016(12) 0.027(14) -0.002(13)
C42 0.066(16) 0.058(13) 0.060(14) -0.002(10) 0.035(13) 0.000(11)
C43 0.061(15) 0.046(11) 0.052(13) 0.000(9) 0.034(12) 0.004(10)
C44 0.074(18) 0.068(14) 0.050(14) 0.001(11) 0.021(13) -0.019(13)
C45 0.11(3) 0.09(2) 0.09(2) -0.003(17) -0.023(19) -0.028(18)
C46 0.10(2) 0.09(2) 0.065(18) 0.013(14) -0.008(16) -0.007(17)
C47 0.064(15) 0.048(11) 0.057(13) -0.002(10) 0.035(12) -0.005(10)
C48 0.08(2) 0.082(18) 0.081(19) -0.006(13) 0.038(16) -0.001(14)
C49 0.09(2) 0.091(19) 0.10(2) 0.009(16) 0.05(2) 0.033(16)
C50 0.040(10) 0.023(8) 0.038(11) 0.010(7) 0.018(9) 0.001(8)
C51 0.033(11) 0.025(8) 0.038(11) 0.005(7) 0.013(9) 0.002(8)
C52 0.048(12) 0.020(8) 0.032(9) -0.002(7) 0.018(9) 0.007(8)
C53 0.078(17) 0.024(9) 0.057(14) 0.009(8) 0.029(12) 0.005(9)
C54 0.027(10) 0.026(8) 0.032(9) 0.003(7) 0.015(8) -0.003(7)
C55 0.022(9) 0.030(9) 0.037(10) 0.003(7) 0.007(8) -0.004(7)
C56 0.023(9) 0.027(8) 0.040(10) -0.002(7) 0.017(8) -0.003(7)
C57 0.022(9) 0.022(7) 0.036(10) 0.005(7) 0.012(8) 0.001(7)
C58 0.031(11) 0.033(9) 0.045(11) -0.001(8) 0.007(8) -0.010(8)
C59 0.027(10) 0.028(8) 0.039(10) 0.001(7) 0.018(9) -0.009(7)
C60 0.038(11) 0.031(8) 0.026(9) -0.015(7) 0.007(8) 0.003(8)
C61 0.020(9) 0.031(8) 0.037(10) 0.003(7) 0.013(8) 0.001(7)
C62 0.029(11) 0.035(9) 0.041(11) 0.004(8) 0.012(9) 0.002(8)
C63 0.036(11) 0.035(10) 0.047(12) -0.003(8) 0.015(9) 0.005(8)
C64 0.039(12) 0.038(10) 0.059(13) 0.002(9) 0.019(10) -0.005(9)
C65 0.040(12) 0.034(10) 0.063(14) -0.006(10) 0.016(10) 0.001(9)
C66 0.054(14) 0.050(12) 0.050(12) -0.017(10) 0.006(11) 0.005(10)
C67 0.034(11) 0.033(10) 0.047(11) 0.002(8) 0.012(9) 0.002(8)
C68 0.025(10) 0.036(9) 0.036(11) 0.004(8) 0.009(9) 0.008(8)
C69 0.028(11) 0.046(11) 0.053(13) 0.003(10) 0.010(10) 0.005(9)
C70 0.023(11) 0.066(14) 0.062(14) -0.003(12) 0.012(10) 0.010(11)
C71 0.030(12) 0.056(13) 0.058(14) -0.003(10) 0.003(11) 0.021(10)
C72 0.047(15) 0.049(12) 0.057(14) -0.006(10) 0.002(12) 0.015(12)
C73 0.031(12) 0.041(12) 0.057(13) -0.001(10) 0.008(10) 0.002(9)
C74 0.031(10) 0.037(9) 0.041(11) -0.006(8) 0.017(9) -0.011(8)
C75 0.034(12) 0.036(10) 0.050(12) -0.005(8) 0.020(10) -0.005(8)
C76 0.046(13) 0.044(10) 0.052(13) -0.002(9) 0.013(11) -0.005(9)
C77 0.048(13) 0.046(12) 0.063(14) -0.005(10) 0.018(11) 0.003(10)
C78 0.052(14) 0.037(10) 0.056(13) -0.010(9) 0.009(11) 0.008(10)
C79 0.051(15) 0.046(12) 0.063(15) 0.001(10) 0.018(12) -0.003(10)
C80 0.044(13) 0.045(12) 0.055(13) 0.004(9) 0.015(10) -0.004(9)
C81 0.033(12) 0.050(13) 0.045(12) -0.001(10) 0.020(10) -0.016(10)
C82 0.045(14) 0.059(13) 0.056(14) -0.011(11) 0.022(12) -0.019(11)
C83 0.051(15) 0.074(15) 0.068(16) -0.013(12) 0.014(13) -0.014(12)
C84 0.037(13) 0.078(16) 0.061(14) -0.018(12) 0.010(11) -0.026(12)
C85 0.038(16) 0.091(18) 0.064(19) -0.022(13) 0.008(14) -0.011(12)
C86 0.039(13) 0.066(13) 0.054(14) -0.007(11) 0.015(11) -0.007(11)
C87 0.063(15) 0.032(9) 0.038(11) 0.003(8) 0.018(11) 0.014(9)
C88 0.058(15) 0.044(11) 0.040(12) 0.002(8) 0.021(11) 0.005(10)
C89 0.072(18) 0.053(13) 0.053(14) -0.002(10) 0.010(13) 0.008(12)
C90 0.079(19) 0.060(13) 0.056(14) -0.004(11) 0.017(14) 0.017(12)
C91 0.069(17) 0.063(14) 0.065(16) -0.002(12) 0.017(13) 0.012(12)
C92 0.057(14) 0.043(11) 0.040(12) 0.007(8) 0.024(11) 0.012(10)
C93 0.071(16) 0.050(12) 0.043(12) -0.003(9) 0.009(11) 0.002(11)
C94 0.09(2) 0.075(15) 0.048(13) 0.008(12) 0.002(13) 0.009(14)
C95 0.09(2) 0.054(13) 0.063(16) -0.002(11) -0.004(14) -0.019(13)
C96 0.068(16) 0.063(13) 0.048(13) 0.012(10) 0.027(12) 0.026(12)
C97 0.09(2) 0.09(2) 0.09(2) 0.027(15) 0.031(17) 0.028(16)
C98 0.075(19) 0.10(2) 0.078(18) -0.005(15) 0.032(15) 0.015(16)

loop_
_atom_type_symbol
_atom_type_description
_atom_type_scat_dispersion_real
_atom_type_scat_dispersion_imag
_atom_type_scat_source
C C 0.0033 0.0016 'International Tables Vol C Tables 4.2.6.8 and 6.1.1.4'
H H 0.0000 0.0000 'International Tables Vol C Tables 4.2.6.8 and 6.1.1.4'
N N 0.0061 0.0033 'International Tables Vol C Tables 4.2.6.8 and 6.1.1.4'
Br Br -0.2901 2.4595 'International Tables Vol C Tables 4.2.6.8 and 6.1.1.4'
Ni Ni 0.3393 1.1124 'International Tables Vol C Tables 4.2.6.8 and 6.1.1.4'

loop_
_geom_angle_atom_site_label_1
_geom_angle_atom_site_label_2
_geom_angle_atom_site_label_3
_geom_angle
N1 Ni1 N2 80.4(5)
N1 Ni1 Br1 114.3(4)
N2 Ni1 Br1 110.0(5)
N1 Ni1 Br2 111.8(4)
N2 Ni1 Br2 118.2(4)
Br1 Ni1 Br2 116.90(13)
N3 Ni2 N4 80.4(5)
N3 Ni2 Br3 112.6(4)
N4 Ni2 Br3 118.7(4)
N3 Ni2 Br4 113.8(4)
N4 Ni2 Br4 109.0(4)
Br3 Ni2 Br4 117.05(11)
C2 N1 C5 119.4(14)
C2 N1 Ni1 111.6(11)
C5 N1 Ni1 128.7(10)
C3 N2 C38 121.4(16)
C3 N2 Ni1 115.4(13)
C38 N2 Ni1 123.2(11)
C51 N3 C54 119.8(13)
C51 N3 Ni2 114.4(11)
C54 N3 Ni2 125.8(9)
C52 N4 C87 121.6(13)
C52 N4 Ni2 113.3(11)
C87 N4 Ni2 125.0(10)
C2 C1 H1A 109.5
C2 C1 H1B 109.5
H1A C1 H1B 109.5
C2 C1 H1C 109.5
H1A C1 H1C 109.5
H1B C1 H1C 109.5
N1 C2 C1 126.7(17)
N1 C2 C3 116.2(15)
C1 C2 C3 117.1(15)
N2 C3 C2 116.1(16)
N2 C3 C4 128.2(19)
C2 C3 C4 115.7(17)
C3 C4 H4A 109.5
C3 C4 H4B 109.5
H4A C4 H4B 109.5
C3 C4 H4C 109.5
H4A C4 H4C 109.5
H4B C4 H4C 109.5
C10 C5 C6 123.1(15)
C10 C5 N1 116.2(13)
C6 C5 N1 120.7(15)
C5 C6 C7 116.7(16)
C5 C6 C12 121.8(15)
C7 C6 C12 121.5(16)
C8 C7 C6 122.1(16)
C8 C7 H7 118.9
C6 C7 H7 118.9
C9 C8 C7 118.7(15)
C9 C8 C11 121.5(16)
C7 C8 C11 119.8(15)
C8 C9 C10 122.4(16)
C8 C9 H9 118.8
C10 C9 H9 118.8
C5 C10 C9 116.9(15)
C5 C10 C25 125.4(14)
C9 C10 C25 117.5(15)
C8 C11 H11A 109.5
C8 C11 H11B 109.5
H11A C11 H11B 109.5
C8 C11 H11C 109.5
H11A C11 H11C 109.5
H11B C11 H11C 109.5
C6 C12 C19 110.1(15)
C6 C12 C13 115.7(14)
C19 C12 C13 113.0(15)
C6 C12 H12 105.8
C19 C12 H12 105.8
C13 C12 H12 105.8
C18 C13 C14 118.0(18)
C18 C13 C12 122.8(16)
C14 C13 C12 119.1(17)
C13 C14 C15 116(2)
C13 C14 H14 121.9
C15 C14 H14 121.9
C16 C15 C14 126(2)
C16 C15 H15 117.1
C14 C15 H15 117.1
C15 C16 C17 119(2)
C15 C16 H16 120.4
C17 C16 H16 120.4
C18 C17 C16 119(2)
C18 C17 H17 120.7
C16 C17 H17 120.7
C17 C18 C13 121.1(19)
C17 C18 H18 119.5
C13 C18 H18 119.5
C24 C19 C20 116.4(19)
C24 C19 C12 119.6(19)
C20 C19 C12 123.9(18)
C21 C20 C19 115(2)
C21 C20 H20 122.4
C19 C20 H20 122.4
C20 C21 C22 116(3)
C20 C21 H21 121.8
C22 C21 H21 121.8
C23 C22 C21 130(3)
C23 C22 H22 114.8
C21 C22 H22 114.8
C22 C23 C24 113(3)
C23 C24 C19 128(3)
C23 C24 H24 116.1
C19 C24 H24 116.1
C32 C25 C10 112.8(14)
C32 C25 C26 117.2(16)
C10 C25 C26 109.7(14)
C32 C25 H25 105.3
C10 C25 H25 105.3
C26 C25 H25 105.3
C31 C26 C27 121.6(17)
C31 C26 C25 120.0(16)
C27 C26 C25 118.2(15)
C26 C27 C28 115.7(17)
C26 C27 H27 122.1
C28 C27 H27 122.1
C29 C28 C27 122(2)
C29 C28 H28 119.1
C27 C28 H28 119.1
C28 C29 C30 122(2)
C28 C29 H29 119.2
C30 C29 H29 119.2
C31 C30 C29 119(2)
C31 C30 H30 120.6
C29 C30 H30 120.6
C26 C31 C30 120(2)
C26 C31 H31 119.8
C30 C31 H31 119.8
C33 C32 C37 120.4(18)
C33 C32 C25 118.3(18)
C37 C32 C25 120.7(17)
C32 C33 C34 120.9(19)
C32 C33 H33 119.6
C34 C33 H33 119.5
C35 C34 C33 116.3(19)
C35 C34 H34 121.8
C33 C34 H34 121.8
C36 C35 C34 119.6(18)
C36 C35 H35 120.2
C34 C35 H35 120.2
C37 C36 C35 121.3(19)
C37 C36 H36 119.4
C35 C36 H36 119.4
C36 C37 C32 121.1(19)
C36 C37 H37 119.5
C32 C37 H37 119.5
C39 C38 C43 126.0(19)
C39 C38 N2 118.9(19)
C43 C38 N2 114.9(18)
C38 C39 C40 114(2)
C38 C39 C44 126.9(19)
C40 C39 C44 119(2)
C41 C40 C39 121(2)
C41 C40 H40 119.3
C39 C40 H40 119.3
C42 C41 C40 120(2)
C42 C41 H41 120.0
C40 C41 H41 120.0
C41 C42 C43 124(2)
C41 C42 H42 118.1
C43 C42 H42 118.1
C42 C43 C47 119(2)
C42 C43 C38 114(2)
C47 C43 C38 126.4(17)
C45 C44 C46 113(2)
C45 C44 C39 113(2)
C46 C44 C39 109.7(19)
C45 C44 H44 107.0
C46 C44 H44 107.0
C39 C44 H44 107.0
C44 C45 H45A 109.5
C44 C45 H45B 109.5
H45A C45 H45B 109.5
C44 C45 H45C 109.5
H45A C45 H45C 109.5
H45B C45 H45C 109.5
C44 C46 H46A 109.5
C44 C46 H46B 109.5
H46A C46 H46B 109.5
C44 C46 H46C 109.5
H46A C46 H46C 109.5
H46B C46 H46C 109.5
C43 C47 C48 113.9(18)
C43 C47 C49 110.8(19)
C48 C47 C49 104(2)
C43 C47 H47 109.3
C48 C47 H47 109.3
C49 C47 H47 109.3
C47 C48 H48A 109.5
C47 C48 H48B 109.5
H48A C48 H48B 109.5
C47 C48 H48C 109.5
H48A C48 H48C 109.5
H48B C48 H48C 109.5
C47 C49 H49A 109.5
C47 C49 H49B 109.5
H49A C49 H49B 109.5
C47 C49 H49C 109.5
H49A C49 H49C 109.5
H49B C49 H49C 109.5
C51 C50 H50A 109.5
C51 C50 H50B 109.5
H50A C50 H50B 109.5
C51 C50 H50C 109.5
H50A C50 H50C 109.5
H50B C50 H50C 109.5
N3 C51 C52 115.1(14)
N3 C51 C50 125.0(16)
C52 C51 C50 119.9(15)
N4 C52 C51 116.8(13)
N4 C52 C53 122.0(16)
C51 C52 C53 121.2(15)
C52 C53 H53A 109.5
C52 C53 H53B 109.5
H53A C53 H53B 109.5
C52 C53 H53C 109.5
H53A C53 H53C 109.5
H53B C53 H53C 109.5
C55 C54 C59 122.5(15)
C55 C54 N3 118.6(14)
C59 C54 N3 118.9(14)
C56 C55 C54 119.9(15)
C56 C55 C61 118.9(15)
C54 C55 C61 121.2(15)
C55 C56 C57 120.0(15)
C55 C56 H56 120.0
C57 C56 H56 120.0
C58 C57 C56 114.7(15)
C58 C57 C60 124.3(16)
C56 C57 C60 120.8(15)
C59 C58 C57 128.7(17)
C59 C58 H58 115.7
C57 C58 H58 115.7
C58 C59 C54 113.9(15)
C58 C59 C74 125.3(16)
C54 C59 C74 120.8(14)
C57 C60 H60A 109.5
C57 C60 H60B 109.5
H60A C60 H60B 109.5
C57 C60 H60C 109.5
H60A C60 H60C 109.5
H60B C60 H60C 109.5
C62 C61 C68 110.3(14)
C62 C61 C55 113.6(13)
C68 C61 C55 111.6(14)
C62 C61 H61 107.0
C68 C61 H61 107.0
C55 C61 H61 107.0
C67 C62 C63 115.9(15)
C67 C62 C61 119.6(15)
C63 C62 C61 124.4(16)
C64 C63 C62 119.7(17)
C64 C63 H63 120.2
C62 C63 H63 120.2
C63 C64 C65 124.4(19)
C63 C64 H64 117.8
C65 C64 H64 117.8
C66 C65 C64 116.8(18)
C66 C65 H65 121.6
C64 C65 H65 121.6
C65 C66 C67 126(2)
C65 C66 H66 117.1
C67 C66 H66 117.1
C66 C67 C62 117.0(17)
C66 C67 H67 121.5
C62 C67 H67 121.5
C69 C68 C73 114.9(16)
C69 C68 C61 127.0(16)
C73 C68 C61 118.1(15)
C68 C69 C70 118.6(18)
C68 C69 H69 120.7
C70 C69 H69 120.7
C71 C70 C69 123(2)
C71 C70 H70 118.5
C69 C70 H70 118.5
C72 C71 C70 118(2)
C71 C72 C73 130(2)
C71 C72 H72 115.1
C73 C72 H72 115.1
C72 C73 C68 115.1(18)
C72 C73 H73 122.5
C68 C73 H73 122.5
C75 C74 C59 114.2(13)
C75 C74 C81 113.1(15)
C59 C74 C81 108.2(14)
C75 C74 H74 107.0
C59 C74 H74 107.0
C81 C74 H74 107.0
C76 C75 C80 117.8(17)
C76 C75 C74 117.5(16)
C80 C75 C74 124.4(17)
C75 C76 C77 121.4(18)
C75 C76 H76 119.3
C77 C76 H76 119.3
C78 C77 C76 115.6(19)
C78 C77 H77 122.2
C76 C77 H77 122.2
C77 C78 C79 123.4(19)
C77 C78 H78 118.3
C79 C78 H78 118.3
C80 C79 C78 115(2)
C80 C79 H79 122.4
C78 C79 H79 122.4
C75 C80 C79 125(2)
C75 C80 H80 117.5
C79 C80 H80 117.5
C86 C81 C82 124(2)
C86 C81 C74 118.9(17)
C82 C81 C74 117.1(17)
C81 C82 C83 115(2)
C81 C82 H82 122.4
C83 C82 H82 122.4
C82 C83 C84 122(2)
C82 C83 H83 119.2
C84 C83 H83 119.2
C85 C84 C83 120(2)
C85 C84 H84 119.9
C83 C84 H84 119.9
C84 C85 C86 121(3)
C84 C85 H85 119.6
C86 C85 H85 119.6
C81 C86 C85 118(2)
C81 C86 H86 120.9
C85 C86 H86 120.9
C92 C87 C88 125.3(19)
C92 C87 N4 120.8(18)
C88 C87 N4 113.9(18)
C89 C88 C93 122(2)
C89 C88 C87 114(2)
C93 C88 C87 124.3(18)
C88 C89 C90 125(2)
C88 C89 H89 117.4
C90 C89 H89 117.4
C89 C90 C91 116(2)
C89 C90 H90 122.2
C91 C90 H90 122.2
C92 C91 C90 119(2)
C92 C91 H91 120.3
C90 C91 H91 120.3
C87 C92 C91 120(2)
C87 C92 C96 124.7(18)
C91 C92 C96 115.0(19)
C88 C93 C95 123.0(19)
C88 C93 C94 110.9(18)
C95 C93 C94 106.5(19)
C88 C93 H93 105.0
C95 C93 H93 105.0
C94 C93 H93 105.0
C93 C94 H94A 109.5
C93 C94 H94B 109.5
H94A C94 H94B 109.5
C93 C94 H94C 109.5
H94A C94 H94C 109.5
H94B C94 H94C 109.5
C93 C95 H95A 109.5
C93 C95 H95B 109.5
H95A C95 H95B 109.5
C93 C95 H95C 109.5
H95A C95 H95C 109.5
H95B C95 H95C 109.5
C97 C96 C98 111(2)
C97 C96 C92 116.1(19)
C98 C96 C92 110.2(17)
C97 C96 H96 106.2
C98 C96 H96 106.2
C92 C96 H96 106.2
C96 C97 H97A 109.5
C96 C97 H97B 109.5
H97A C97 H97B 109.5
C96 C97 H97C 109.5
H97A C97 H97C 109.5
H97B C97 H97C 109.5
C96 C98 H98A 109.5
C96 C98 H98B 109.5
H98A C98 H98B 109.5
C96 C98 H98C 109.5
H98A C98 H98C 109.5
H98B C98 H98C 109.5

loop_
_geom_bond_atom_site_label_1
_geom_bond_atom_site_label_2
_geom_bond_distance
Ni1 N1 2.018(13)
Ni1 N2 2.026(13)
Ni1 Br1 2.331(3)
Ni1 Br2 2.334(3)
Ni2 N3 2.014(12)
Ni2 N4 2.019(13)
Ni2 Br3 2.328(3)
Ni2 Br4 2.342(3)
N1 C2 1.27(2)
N1 C5 1.43(2)
N2 C3 1.17(2)
N2 C38 1.48(2)
N3 C51 1.311(19)
N3 C54 1.51(2)
N4 C52 1.31(2)
N4 C87 1.52(2)
C1 C2 1.52(2)
C1 H1A 0.9600
C1 H1B 0.9600
C1 H1C 0.9600
C2 C3 1.53(2)
C3 C4 1.55(2)
C4 H4A 0.9600
C4 H4B 0.9600
C4 H4C 0.9600
C5 C10 1.41(2)
C5 C6 1.43(2)
C6 C7 1.43(2)
C6 C12 1.45(2)
C7 C8 1.42(2)
C7 H7 0.9300
C8 C9 1.38(2)
C8 C11 1.51(2)
C9 C10 1.45(2)
C9 H9 0.9300
C10 C25 1.55(2)
C11 H11A 0.9600
C11 H11B 0.9600
C11 H11C 0.9600
C12 C19 1.53(3)
C12 C13 1.54(2)
C12 H12 0.9800
C13 C18 1.38(2)
C13 C14 1.39(3)
C14 C15 1.44(3)
C14 H14 0.9300
C15 C16 1.17(3)
C15 H15 0.9300
C16 C17 1.44(3)
C16 H16 0.9300
C17 C18 1.34(3)
C17 H17 0.9300
C18 H18 0.9300
C19 C24 1.44(3)
C19 C20 1.47(3)
C20 C21 1.38(3)
C20 H20 0.9300
C21 C22 1.53(3)
C21 H21 0.9300
C22 C23 1.17(3)
C22 H22 0.9300
C23 C24 1.35(3)
C24 H24 0.9300
C25 C32 1.48(2)
C25 C26 1.56(2)
C25 H25 0.9800
C26 C31 1.36(3)
C26 C27 1.43(3)
C27 C28 1.50(3)
C27 H27 0.9300
C28 C29 1.25(3)
C28 H28 0.9300
C29 C30 1.48(3)
C29 H29 0.9300
C30 C31 1.38(2)
C30 H30 0.9300
C31 H31 0.9300
C32 C33 1.34(2)
C32 C37 1.35(3)
C33 C34 1.45(3)
C33 H33 0.9300
C34 C35 1.40(3)
C34 H34 0.9300
C35 C36 1.38(2)
C35 H35 0.9300
C36 C37 1.34(3)
C36 H36 0.9300
C37 H37 0.9300
C38 C39 1.38(3)
C38 C43 1.47(3)
C39 C40 1.44(3)
C39 C44 1.54(3)
C40 C41 1.41(3)
C40 H40 0.9300
C41 C42 1.36(3)
C41 H41 0.9300
C42 C43 1.39(3)
C42 H42 0.9300
C43 C47 1.42(3)
C44 C45 1.53(3)
C44 C46 1.53(3)
C44 H44 0.9800
C45 H45A 0.9600
C45 H45B 0.9600
C45 H45C 0.9600
C46 H46A 0.9600
C46 H46B 0.9600
C46 H46C 0.9600
C47 C48 1.51(3)
C47 C49 1.52(3)
C47 H47 0.9800
C48 H48A 0.9600
C48 H48B 0.9600
C48 H48C 0.9600
C49 H49A 0.9600
C49 H49B 0.9600
C49 H49C 0.9600
C50 C51 1.50(2)
C50 H50A 0.9600
C50 H50B 0.9600
C50 H50C 0.9600
C51 C52 1.46(2)
C52 C53 1.54(2)
C53 H53A 0.9600
C53 H53B 0.9600
C53 H53C 0.9600
C54 C55 1.38(2)
C54 C59 1.40(2)
C55 C56 1.37(2)
C55 C61 1.53(2)
C56 C57 1.44(2)
C56 H56 0.9300
C57 C58 1.36(2)
C57 C60 1.46(2)
C58 C59 1.35(2)
C58 H58 0.9300
C59 C74 1.53(2)
C60 H60A 0.9600
C60 H60B 0.9600
C60 H60C 0.9600
C61 C62 1.50(2)
C61 C68 1.52(2)
C61 H61 0.9800
C62 C67 1.44(2)
C62 C63 1.45(2)
C63 C64 1.35(2)
C63 H63 0.9300
C64 C65 1.36(3)
C64 H64 0.9300
C65 C66 1.31(3)
C65 H65 0.9300
C66 C67 1.41(2)
C66 H66 0.9300
C67 H67 0.9300
C68 C69 1.37(3)
C68 C73 1.46(2)
C69 C70 1.51(3)
C69 H69 0.9300
C70 C71 1.26(3)
C70 H70 0.9300
C71 C72 1.19(3)
C72 C73 1.44(3)
C72 H72 0.9300
C73 H73 0.9300
C74 C75 1.50(2)
C74 C81 1.58(2)
C74 H74 0.9800
C75 C76 1.36(3)
C75 C80 1.38(3)
C76 C77 1.51(3)
C76 H76 0.9300
C77 C78 1.37(3)
C77 H77 0.9300
C78 C79 1.44(3)
C78 H78 0.9300
C79 C80 1.40(3)
C79 H79 0.9300
C80 H80 0.9300
C81 C86 1.35(3)
C81 C82 1.38(3)
C82 C83 1.41(3)
C82 H82 0.9300
C83 C84 1.43(3)
C83 H83 0.9300
C84 C85 1.28(3)
C84 H84 0.9300
C85 C86 1.45(3)
C85 H85 0.9300
C86 H86 0.9300
C87 C92 1.27(3)
C87 C88 1.43(3)
C88 C89 1.35(3)
C88 C93 1.43(3)
C89 C90 1.39(3)
C89 H89 0.9300
C90 C91 1.43(3)
C90 H90 0.9300
C91 C92 1.39(3)
C91 H91 0.9300
C92 C96 1.54(3)
C93 C95 1.55(3)
C93 C94 1.65(3)
C93 H93 0.9800
C94 H94A 0.9600
C94 H94B 0.9600
C94 H94C 0.9600
C95 H95A 0.9600
C95 H95B 0.9600
C95 H95C 0.9600
C96 C97 1.51(3)
C96 C98 1.53(3)
C96 H96 0.9800
C97 H97A 0.9600
C97 H97B 0.9600
C97 H97C 0.9600
C98 H98A 0.9600
C98 H98B 0.9600
C98 H98C 0.9600

loop_
_geom_torsion_atom_site_label_1
_geom_torsion_atom_site_label_2
_geom_torsion_atom_site_label_3
_geom_torsion_atom_site_label_4
_geom_torsion
N2 Ni1 N1 C2 -3.8(13)
Br1 Ni1 N1 C2 103.9(12)
Br2 Ni1 N1 C2 -120.5(12)
N2 Ni1 N1 C5 -179.0(14)
Br1 Ni1 N1 C5 -71.2(14)
Br2 Ni1 N1 C5 64.4(14)
N1 Ni1 N2 C3 1.7(16)
Br1 Ni1 N2 C3 -110.8(16)
Br2 Ni1 N2 C3 111.3(15)
N1 Ni1 N2 C38 179.9(16)
Br1 Ni1 N2 C38 67.4(15)
Br2 Ni1 N2 C38 -70.5(16)
N4 Ni2 N3 C51 -1.7(12)
Br3 Ni2 N3 C51 -118.9(12)
Br4 Ni2 N3 C51 104.9(12)
N4 Ni2 N3 C54 179.7(13)
Br3 Ni2 N3 C54 62.4(13)
Br4 Ni2 N3 C54 -73.8(13)
N3 Ni2 N4 C52 0.7(13)
Br3 Ni2 N4 C52 111.2(12)
Br4 Ni2 N4 C52 -111.3(12)
N3 Ni2 N4 C87 179.3(15)
Br3 Ni2 N4 C87 -70.2(15)
Br4 Ni2 N4 C87 67.3(15)
C5 N1 C2 C1 -1(3)
Ni1 N1 C2 C1 -176.3(15)
C5 N1 C2 C3 -179.2(15)
Ni1 N1 C2 C3 5(2)
C38 N2 C3 C2 -177.8(17)
Ni1 N2 C3 C2 0(2)
C38 N2 C3 C4 2(3)
Ni1 N2 C3 C4 -180.0(18)
N1 C2 C3 N2 -4(3)
C1 C2 C3 N2 177.4(18)
N1 C2 C3 C4 176.4(17)
C1 C2 C3 C4 -2(3)
C2 N1 C5 C10 91(2)
Ni1 N1 C5 C10 -94.3(16)
C2 N1 C5 C6 -91(2)
Ni1 N1 C5 C6 83.7(18)
C10 C5 C6 C7 -4(2)
N1 C5 C6 C7 177.8(14)
C10 C5 C6 C12 177.3(16)
N1 C5 C6 C12 -1(2)
C5 C6 C7 C8 2(2)
C12 C6 C7 C8 -179.9(15)
C6 C7 C8 C9 3(2)
C6 C7 C8 C11 -178.6(15)
C7 C8 C9 C10 -5(2)
C11 C8 C9 C10 176.7(15)
C6 C5 C10 C9 3(2)
N1 C5 C10 C9 -179.5(13)
C6 C5 C10 C25 -172.2(15)
N1 C5 C10 C25 6(2)
C8 C9 C10 C5 2(2)
C8 C9 C10 C25 177.3(14)
C5 C6 C12 C19 -146.6(16)
C7 C6 C12 C19 35(2)
C5 C6 C12 C13 84(2)
C7 C6 C12 C13 -94.5(19)
C6 C12 C13 C18 -128.6(18)
C19 C12 C13 C18 103(2)
C6 C12 C13 C14 49(2)
C19 C12 C13 C14 -79(2)
C18 C13 C14 C15 -3(3)
C12 C13 C14 C15 179.2(18)
C13 C14 C15 C16 -4(4)
C14 C15 C16 C17 11(4)
C15 C16 C17 C18 -10(4)
C16 C17 C18 C13 4(3)
C14 C13 C18 C17 3(3)
C12 C13 C18 C17 -179.8(18)
C6 C12 C19 C24 64(2)
C13 C12 C19 C24 -164.9(16)
C6 C12 C19 C20 -114(2)
C13 C12 C19 C20 17(3)
C24 C19 C20 C21 0(3)
C12 C19 C20 C21 177(2)
C19 C20 C21 C22 2(3)
C20 C21 C22 C23 -8(5)
C21 C22 C23 C24 9(4)
C22 C23 C24 C19 -6(4)
C20 C19 C24 C23 2(3)
C12 C19 C24 C23 -176(2)
C5 C10 C25 C32 144.9(17)
C9 C10 C25 C32 -30(2)
C5 C10 C25 C26 -82(2)
C9 C10 C25 C26 102.9(17)
C32 C25 C26 C31 -94(2)
C10 C25 C26 C31 135.6(18)
C32 C25 C26 C27 81(2)
C10 C25 C26 C27 -49(2)
C31 C26 C27 C28 -1(3)
C25 C26 C27 C28 -176.2(16)
C26 C27 C28 C29 0(3)
C27 C28 C29 C30 0(3)
C28 C29 C30 C31 1(3)
C27 C26 C31 C30 2(3)
C25 C26 C31 C30 177.2(18)
C29 C30 C31 C26 -2(3)
C10 C25 C32 C33 -75(2)
C26 C25 C32 C33 156.0(16)
C10 C25 C32 C37 113(2)
C26 C25 C32 C37 -16(3)
C37 C32 C33 C34 -6(3)
C25 C32 C33 C34 -177.8(19)
C32 C33 C34 C35 6(3)
C33 C34 C35 C36 -3(3)
C34 C35 C36 C37 -1(3)
C35 C36 C37 C32 2(3)
C33 C32 C37 C36 2(3)
C25 C32 C37 C36 173.4(19)
C3 N2 C38 C39 86(3)
Ni1 N2 C38 C39 -92.6(19)
C3 N2 C38 C43 -99(2)
Ni1 N2 C38 C43 82.6(19)
C43 C38 C39 C40 10(3)
N2 C38 C39 C40 -175.6(16)
C43 C38 C39 C44 -174.3(18)
N2 C38 C39 C44 0(3)
C38 C39 C40 C41 -9(3)
C44 C39 C40 C41 174.3(19)
C39 C40 C41 C42 7(3)
C40 C41 C42 C43 -4(3)
C41 C42 C43 C47 177.1(19)
C41 C42 C43 C38 4(3)
C39 C38 C43 C42 -7(3)
N2 C38 C43 C42 177.9(16)
C39 C38 C43 C47 -180(2)
N2 C38 C43 C47 5(3)
C38 C39 C44 C45 -111(2)
C40 C39 C44 C45 65(3)
C38 C39 C44 C46 122(2)
C40 C39 C44 C46 -62(3)
C42 C43 C47 C48 52(3)
C38 C43 C47 C48 -136(2)
C42 C43 C47 C49 -65(2)
C38 C43 C47 C49 107(2)
C54 N3 C51 C52 -178.9(14)
Ni2 N3 C51 C52 2(2)
C54 N3 C51 C50 3(3)
Ni2 N3 C51 C50 -175.6(14)
C87 N4 C52 C51 -178.3(17)
Ni2 N4 C52 C51 0(2)
C87 N4 C52 C53 4(3)
Ni2 N4 C52 C53 -177.4(14)
N3 C51 C52 N4 -2(2)
C50 C51 C52 N4 176.2(16)
N3 C51 C52 C53 176.0(17)
C50 C51 C52 C53 -6(3)
C51 N3 C54 C55 89.7(19)
Ni2 N3 C54 C55 -91.7(16)
C51 N3 C54 C59 -90.7(19)
Ni2 N3 C54 C59 87.9(16)
C59 C54 C55 C56 5(2)
N3 C54 C55 C56 -175.3(13)
C59 C54 C55 C61 -176.2(14)
N3 C54 C55 C61 3(2)
C54 C55 C56 C57 0(2)
C61 C55 C56 C57 -178.3(13)
C55 C56 C57 C58 -4.0(19)
C55 C56 C57 C60 -179.4(14)
C56 C57 C58 C59 3(2)
C60 C57 C58 C59 177.7(15)
C57 C58 C59 C54 3(2)
C57 C58 C59 C74 179.9(15)
C55 C54 C59 C58 -6(2)
N3 C54 C59 C58 174.0(13)
C55 C54 C59 C74 176.0(15)
N3 C54 C59 C74 -4(2)
C56 C55 C61 C62 94.0(18)
C54 C55 C61 C62 -84.7(18)
C56 C55 C61 C68 -31(2)
C54 C55 C61 C68 149.9(15)
C68 C61 C62 C67 -103.1(18)
C55 C61 C62 C67 130.8(16)
C68 C61 C62 C63 81(2)
C55 C61 C62 C63 -45(2)
C67 C62 C63 C64 6(3)
C61 C62 C63 C64 -178.1(17)
C62 C63 C64 C65 -7(3)
C63 C64 C65 C66 3(3)
C64 C65 C66 C67 3(3)
C65 C66 C67 C62 -3(3)
C63 C62 C67 C66 -1(3)
C61 C62 C67 C66 -177.3(18)
C62 C61 C68 C69 -11(3)
C55 C61 C68 C69 116(2)
C62 C61 C68 C73 168.8(15)
C55 C61 C68 C73 -64.0(19)
C73 C68 C69 C70 5(3)
C61 C68 C69 C70 -175.8(18)
C68 C69 C70 C71 -3(3)
C69 C70 C71 C72 0(4)
C70 C71 C72 C73 2(4)
C71 C72 C73 C68 0(4)
C69 C68 C73 C72 -3(2)
C61 C68 C73 C72 177.1(18)
C58 C59 C74 C75 -91(2)
C54 C59 C74 C75 86.0(19)
C58 C59 C74 C81 36(2)
C54 C59 C74 C81 -147.2(15)
C59 C74 C75 C76 -128.7(18)
C81 C74 C75 C76 107.1(19)
C59 C74 C75 C80 45(2)
C81 C74 C75 C80 -80(2)
C80 C75 C76 C77 10(3)
C74 C75 C76 C77 -176.7(16)
C75 C76 C77 C78 -10(3)
C76 C77 C78 C79 11(3)
C77 C78 C79 C80 -11(3)
C76 C75 C80 C79 -10(3)
C74 C75 C80 C79 176.4(18)
C78 C79 C80 C75 11(3)
C75 C74 C81 C86 12(2)
C59 C74 C81 C86 -115.1(19)
C75 C74 C81 C82 -165.0(16)
C59 C74 C81 C82 68(2)
C86 C81 C82 C83 4(3)
C74 C81 C82 C83 -178.6(19)
C81 C82 C83 C84 -2(3)
C82 C83 C84 C85 -1(4)
C83 C84 C85 C86 3(4)
C82 C81 C86 C85 -3(3)
C74 C81 C86 C85 179.8(19)
C84 C85 C86 C81 -1(4)
C52 N4 C87 C92 84(2)
Ni2 N4 C87 C92 -94.7(19)
C52 N4 C87 C88 -95(2)
Ni2 N4 C87 C88 86.2(18)
C92 C87 C88 C89 2(3)
N4 C87 C88 C89 -178.5(16)
C92 C87 C88 C93 -176(2)
N4 C87 C88 C93 3(3)
C93 C88 C89 C90 -178.3(19)
C87 C88 C89 C90 3(3)
C88 C89 C90 C91 -8(3)
C89 C90 C91 C92 8(3)
C88 C87 C92 C91 -2(3)
N4 C87 C92 C91 178.9(16)
C88 C87 C92 C96 175.8(18)
N4 C87 C92 C96 -3(3)
C90 C91 C92 C87 -4(3)
C90 C91 C92 C96 178.3(18)
C89 C88 C93 C95 -74(3)
C87 C88 C93 C95 104(2)
C89 C88 C93 C94 54(3)
C87 C88 C93 C94 -128.0(19)
C87 C92 C96 C97 -111(2)
C91 C92 C96 C97 67(3)
C87 C92 C96 C98 121(2)
C91 C92 C96 C98 -61(2)
